data_4065386
loop_
_publ_author_name
'Bichler, Bernhard'
'Veiros, Luis F.'
'\"Oztopcu, \"Ozg\"ur'
'Puchberger, Michael'
'Mereiter, Kurt'
'Matsubara, Kouki'
'Kirchner, Karl A.'

_publ_section_title
;
 Synthesis, Structure, Ligand Dynamics, and Catalytic Activity of Cationic
 [Pd(\h3-allyl)(\k2(E,N)-EN-chelate)]+(E = P, O, S, Se) Complexes
;
_journal_issue 21
_journal_name_full Organometallics
_journal_page_first 5928
_journal_paper_doi 10.1021/om200766y
_journal_volume 30
_journal_year 2011
_chemical_formula_moiety 'C21 H22 N2 P Pd S, F6 Sb'
_chemical_formula_sum 'C21 H22 F6 N2 P Pd S Sb'
_chemical_formula_weight 707.59
_chemical_name_common '15a-1509 [Pd(eta3-CH2CMeCH2)(SN-Ph)]SbF6 (15a)'
_chemical_name_systematic
; 
 ? 
;
_space_group_IT_number 2
_symmetry_cell_setting triclinic
_symmetry_space_group_name_Hall '-P 1'
_symmetry_space_group_name_H-M 'P -1'
_atom_sites_solution_hydrogens geom
_atom_sites_solution_primary direct
_atom_sites_solution_secondary difmap
_audit_creation_method SHELXL-97
_cell_angle_alpha 67.873(2)
_cell_angle_beta 70.590(2)
_cell_angle_gamma 88.220(2)
_cell_formula_units_Z 2
_cell_length_a 9.8095(5)
_cell_length_b 10.8865(5)
_cell_length_c 13.1649(6)
_cell_measurement_reflns_used 9140
_cell_measurement_temperature 100(2)
_cell_measurement_theta_max 30.57
_cell_measurement_theta_min 2.31
_cell_volume 1221.19(10)
_computing_cell_refinement 'Bruker SAINT'
_computing_data_collection 'Bruker APEX2'
_computing_data_reduction 'Bruker SAINT, SADABS, XPREP'
_computing_molecular_graphics 'Bruker SHELXTL'
_computing_publication_material 'Bruker SHELXTL'
_computing_structure_refinement 'SHELXL-97 (Sheldrick, 2008)'
_computing_structure_solution 'SHELXS-97 (Sheldrick, 2008)'
_diffrn_ambient_temperature 100(2)
_diffrn_measured_fraction_theta_full 0.996
_diffrn_measured_fraction_theta_max 0.996
_diffrn_measurement_device_type 'Bruker kappa APEX-II CCD'
_diffrn_measurement_method '\f and \w scans'
_diffrn_radiation_monochromator graphite
_diffrn_radiation_source 'fine-focus sealed tube'
_diffrn_radiation_type MoK\a
_diffrn_radiation_wavelength 0.71073
_diffrn_reflns_av_R_equivalents 0.0231
_diffrn_reflns_av_sigmaI/netI 0.0183
_diffrn_reflns_limit_h_max 13
_diffrn_reflns_limit_h_min -13
_diffrn_reflns_limit_k_max 15
_diffrn_reflns_limit_k_min -15
_diffrn_reflns_limit_l_max 18
_diffrn_reflns_limit_l_min -18
_diffrn_reflns_number 26506
_diffrn_reflns_theta_full 30.00
_diffrn_reflns_theta_max 30.00
_diffrn_reflns_theta_min 2.21
_exptl_absorpt_coefficient_mu 2.051
_exptl_absorpt_correction_T_max 0.75
_exptl_absorpt_correction_T_min 0.62
_exptl_absorpt_correction_type multi-scan
_exptl_absorpt_process_details 'program SADABS'
_exptl_crystal_colour colourless
_exptl_crystal_density_diffrn 1.924
_exptl_crystal_density_method 'not measured'
_exptl_crystal_description prism
_exptl_crystal_F_000 688
_exptl_crystal_size_max 0.50
_exptl_crystal_size_mid 0.18
_exptl_crystal_size_min 0.09
_refine_diff_density_max 3.016
_refine_diff_density_min -1.970
_refine_diff_density_rms 0.088
_refine_ls_extinction_method none
_refine_ls_goodness_of_fit_ref 1.048
_refine_ls_hydrogen_treatment constr
_refine_ls_matrix_type full
_refine_ls_number_parameters 299
_refine_ls_number_reflns 7094
_refine_ls_number_restraints 0
_refine_ls_restrained_S_all 1.048
_refine_ls_R_factor_all 0.0269
_refine_ls_R_factor_gt 0.0240
_refine_ls_shift/su_max 0.001
_refine_ls_shift/su_mean 0.000
_refine_ls_structure_factor_coef Fsqd
_refine_ls_weighting_details 'calc w=1/[\s^2^(Fo^2^)+(0.0181P)^2^+2.3044P] where P=(Fo^2^+2Fc^2^)/3'
_refine_ls_weighting_scheme calc
_refine_ls_wR_factor_gt 0.0567
_refine_ls_wR_factor_ref 0.0585
_reflns_number_gt 6523
_reflns_number_total 7094
_reflns_threshold_expression >2sigma(I)
_cod_data_source_file om200766y_si_001.cif
_cod_data_source_block 15a-1509
_cod_depositor_comments
;
The following automatic conversions were performed:

'_symmetry_cell_setting' value 'Triclinic' changed to 'triclinic'
according to /home/saulius/struct/CIF-dictionaries/cif_core.dic
dictionary named 'cif_core.dic' version 2.4.1 from 2010-06-29.

Automatic conversion script
Id: cif_fix_values 1715 2011-07-08 13:25:40Z adriana 
;
_cod_original_sg_symbol_H-M P-1
_cod_database_code 4065386

loop_
_symmetry_equiv_pos_as_xyz
'x, y, z'
'-x, -y, -z'

loop_
_atom_site_label
_atom_site_type_symbol
_atom_site_fract_x
_atom_site_fract_y
_atom_site_fract_z
_atom_site_U_iso_or_equiv
_atom_site_adp_type
_atom_site_occupancy
_atom_site_symmetry_multiplicity
_atom_site_calc_flag
_atom_site_refinement_flags
Pd1 Pd 0.560121(16) 0.309970(15) 0.069212(13) 0.01610(4) Uani 1 1 d .
S1 S 0.68306(6) 0.51361(5) 0.04145(4) 0.01890(9) Uani 1 1 d .
P1 P 0.70391(5) 0.41680(5) 0.19523(4) 0.01525(9) Uani 1 1 d .
N1 N 0.39818(18) 0.28251(18) 0.23469(15) 0.0172(3) Uani 1 1 d .
N2 N 0.54644(19) 0.37016(19) 0.30667(15) 0.0201(3) Uani 1 1 d .
H2N H 0.5494 0.3783 0.3699 0.024 Uiso 1 1 calc R
C1 C 0.4112(2) 0.3206(2) 0.31733(17) 0.0170(4) Uani 1 1 d .
C2 C 0.2922(2) 0.3112(2) 0.41655(18) 0.0218(4) Uani 1 1 d .
H2 H 0.3042 0.3414 0.4723 0.026 Uiso 1 1 calc R
C3 C 0.1583(2) 0.2578(2) 0.43191(19) 0.0239(4) Uani 1 1 d .
H3 H 0.0764 0.2509 0.4983 0.029 Uiso 1 1 calc R
C4 C 0.1440(2) 0.2140(2) 0.34893(19) 0.0227(4) Uani 1 1 d .
H4 H 0.0532 0.1745 0.3586 0.027 Uiso 1 1 calc R
C5 C 0.2645(2) 0.2293(2) 0.25292(19) 0.0212(4) Uani 1 1 d .
H5 H 0.2537 0.2010 0.1957 0.025 Uiso 1 1 calc R
C6 C 0.8011(2) 0.27276(19) 0.20071(18) 0.0175(4) Uani 1 1 d .
C7 C 0.7496(3) 0.1504(2) 0.2939(2) 0.0242(4) Uani 1 1 d .
H7 H 0.6584 0.1394 0.3538 0.029 Uiso 1 1 calc R
C8 C 0.8336(3) 0.0437(2) 0.2984(2) 0.0321(5) Uani 1 1 d .
H8 H 0.7989 -0.0405 0.3614 0.039 Uiso 1 1 calc R
C9 C 0.9667(3) 0.0600(2) 0.2119(2) 0.0314(5) Uani 1 1 d .
H9 H 1.0241 -0.0125 0.2167 0.038 Uiso 1 1 calc R
C10 C 1.0172(3) 0.1812(2) 0.1183(2) 0.0283(5) Uani 1 1 d .
H10 H 1.1081 0.1914 0.0585 0.034 Uiso 1 1 calc R
C11 C 0.9346(2) 0.2880(2) 0.1120(2) 0.0233(4) Uani 1 1 d .
H11 H 0.9686 0.3711 0.0476 0.028 Uiso 1 1 calc R
C12 C 0.7992(2) 0.5215(2) 0.23291(17) 0.0173(4) Uani 1 1 d .
C13 C 0.7687(3) 0.6531(2) 0.2077(2) 0.0312(5) Uani 1 1 d .
H13 H 0.6992 0.6861 0.1708 0.037 Uiso 1 1 calc R
C14 C 0.8399(3) 0.7361(3) 0.2364(3) 0.0373(6) Uani 1 1 d .
H14 H 0.8194 0.8261 0.2188 0.045 Uiso 1 1 calc R
C15 C 0.9408(3) 0.6882(2) 0.29070(19) 0.0238(4) Uani 1 1 d .
H15 H 0.9905 0.7458 0.3092 0.029 Uiso 1 1 calc R
C16 C 0.9691(2) 0.5570(2) 0.3179(2) 0.0248(4) Uani 1 1 d .
H16 H 1.0365 0.5238 0.3569 0.030 Uiso 1 1 calc R
C17 C 0.8991(3) 0.4732(2) 0.2886(2) 0.0251(4) Uani 1 1 d .
H17 H 0.9195 0.3831 0.3065 0.030 Uiso 1 1 calc R
C18 C 0.4865(2) 0.1489(2) 0.03664(19) 0.0223(4) Uani 1 1 d .
H18A H 0.4509 0.0628 0.1044 0.027 Uiso 1 1 calc R
H18B H 0.4274 0.1717 -0.0147 0.027 Uiso 1 1 calc R
C19 C 0.6381(2) 0.1772(2) -0.01925(19) 0.0239(4) Uani 1 1 d .
C20 C 0.6869(3) 0.3118(3) -0.0954(2) 0.0293(5) Uani 1 1 d .
H20A H 0.6454 0.3498 -0.1584 0.035 Uiso 1 1 calc R
H20B H 0.7923 0.3386 -0.1216 0.035 Uiso 1 1 calc R
C21 C 0.7394(3) 0.0784(3) 0.0195(3) 0.0342(6) Uani 1 1 d .
H21A H 0.7646 0.0257 -0.0291 0.051 Uiso 1 1 calc R
H21B H 0.6915 0.0190 0.1015 0.051 Uiso 1 1 calc R
H21C H 0.8280 0.1262 0.0112 0.051 Uiso 1 1 calc R
Sb1 Sb 0.659676(15) 0.203441(17) 0.632136(12) 0.02488(4) Uani 1 1 d .
F1 F 0.56550(19) 0.3124(2) 0.53259(14) 0.0471(4) Uani 1 1 d .
F2 F 0.75534(17) 0.09801(18) 0.73132(15) 0.0396(4) Uani 1 1 d .
F3 F 0.5582(3) 0.0507(2) 0.6490(2) 0.0714(7) Uani 1 1 d .
F4 F 0.7640(3) 0.35444(19) 0.6137(2) 0.0618(6) Uani 1 1 d .
F5 F 0.8057(2) 0.1920(2) 0.50381(15) 0.0514(5) Uani 1 1 d .
F6 F 0.5126(2) 0.2091(3) 0.76227(16) 0.0731(8) Uani 1 1 d .

loop_
_atom_site_aniso_label
_atom_site_aniso_U_11
_atom_site_aniso_U_22
_atom_site_aniso_U_33
_atom_site_aniso_U_23
_atom_site_aniso_U_13
_atom_site_aniso_U_12
Pd1 0.01504(7) 0.02080(7) 0.01329(7) -0.00776(5) -0.00462(5) 0.00196(5)
S1 0.0219(2) 0.0172(2) 0.0168(2) -0.00424(17) -0.00857(18) 0.00231(17)
P1 0.0136(2) 0.0163(2) 0.0154(2) -0.00507(18) -0.00558(17) 0.00095(17)
N1 0.0142(7) 0.0219(8) 0.0165(8) -0.0085(6) -0.0053(6) 0.0019(6)
N2 0.0151(8) 0.0314(9) 0.0152(8) -0.0107(7) -0.0049(6) -0.0012(7)
C1 0.0147(8) 0.0204(9) 0.0157(8) -0.0060(7) -0.0063(7) 0.0023(7)
C2 0.0196(9) 0.0308(11) 0.0168(9) -0.0116(8) -0.0058(8) 0.0023(8)
C3 0.0163(9) 0.0343(12) 0.0186(9) -0.0107(9) -0.0024(8) 0.0019(8)
C4 0.0148(9) 0.0292(11) 0.0243(10) -0.0108(9) -0.0065(8) 0.0009(8)
C5 0.0160(9) 0.0285(11) 0.0212(10) -0.0116(8) -0.0065(8) 0.0010(8)
C6 0.0177(9) 0.0152(8) 0.0222(9) -0.0065(7) -0.0110(7) 0.0012(7)
C7 0.0291(11) 0.0180(9) 0.0247(10) -0.0042(8) -0.0127(9) -0.0019(8)
C8 0.0463(15) 0.0160(10) 0.0366(13) -0.0047(9) -0.0240(12) 0.0023(9)
C9 0.0370(13) 0.0209(10) 0.0529(16) -0.0192(11) -0.0310(12) 0.0113(9)
C10 0.0207(10) 0.0259(11) 0.0475(14) -0.0208(10) -0.0159(10) 0.0066(8)
C11 0.0183(9) 0.0188(9) 0.0318(11) -0.0094(8) -0.0081(8) 0.0019(7)
C12 0.0150(8) 0.0196(9) 0.0175(9) -0.0081(7) -0.0048(7) 0.0014(7)
C13 0.0398(13) 0.0282(12) 0.0476(15) -0.0255(11) -0.0310(12) 0.0191(10)
C14 0.0547(17) 0.0263(12) 0.0564(17) -0.0280(12) -0.0381(15) 0.0195(11)
C15 0.0274(11) 0.0267(11) 0.0231(10) -0.0148(9) -0.0096(9) 0.0011(8)
C16 0.0250(10) 0.0235(10) 0.0283(11) -0.0073(9) -0.0152(9) -0.0007(8)
C17 0.0290(11) 0.0169(9) 0.0321(11) -0.0052(8) -0.0190(10) 0.0009(8)
C18 0.0236(10) 0.0282(11) 0.0220(10) -0.0149(8) -0.0104(8) 0.0036(8)
C19 0.0242(10) 0.0336(12) 0.0220(10) -0.0193(9) -0.0083(8) 0.0057(9)
C20 0.0281(11) 0.0405(13) 0.0174(10) -0.0159(10) 0.0002(9) -0.0015(10)
C21 0.0286(12) 0.0420(14) 0.0488(15) -0.0316(13) -0.0191(11) 0.0156(11)
Sb1 0.01709(7) 0.04121(9) 0.01751(7) -0.01199(6) -0.00650(5) 0.00013(6)
F1 0.0415(9) 0.0791(13) 0.0271(8) -0.0189(8) -0.0226(7) 0.0158(9)
F2 0.0313(8) 0.0475(10) 0.0370(9) -0.0084(7) -0.0177(7) 0.0072(7)
F3 0.0695(14) 0.0646(14) 0.0728(15) -0.0066(12) -0.0354(12) -0.0359(11)
F4 0.0957(17) 0.0396(10) 0.0770(15) -0.0225(10) -0.0626(14) 0.0017(10)
F5 0.0435(10) 0.0700(13) 0.0319(9) -0.0238(9) 0.0020(8) 0.0095(9)
F6 0.0465(11) 0.148(2) 0.0271(9) -0.0374(12) -0.0159(8) 0.0514(13)

loop_
_atom_type_symbol
_atom_type_description
_atom_type_scat_dispersion_real
_atom_type_scat_dispersion_imag
_atom_type_scat_source
C C 0.0033 0.0016 'International Tables Vol C Tables 4.2.6.8 and 6.1.1.4'
H H 0.0000 0.0000 'International Tables Vol C Tables 4.2.6.8 and 6.1.1.4'
N N 0.0061 0.0033 'International Tables Vol C Tables 4.2.6.8 and 6.1.1.4'
F F 0.0171 0.0103 'International Tables Vol C Tables 4.2.6.8 and 6.1.1.4'
P P 0.1023 0.0942 'International Tables Vol C Tables 4.2.6.8 and 6.1.1.4'
S S 0.1246 0.1234 'International Tables Vol C Tables 4.2.6.8 and 6.1.1.4'
Pd Pd -0.9988 1.0072 'International Tables Vol C Tables 4.2.6.8 and 6.1.1.4'
Sb Sb -0.5866 1.5461 'International Tables Vol C Tables 4.2.6.8 and 6.1.1.4'

loop_
_geom_angle_atom_site_label_1
_geom_angle_atom_site_label_2
_geom_angle_atom_site_label_3
_geom_angle
C20 Pd1 N1 168.01(8)
C20 Pd1 C18 67.93(9)
N1 Pd1 C18 100.70(8)
C20 Pd1 C19 38.78(9)
N1 Pd1 C19 132.88(8)
C18 Pd1 C19 38.12(8)
C20 Pd1 S1 94.67(7)
N1 Pd1 S1 96.34(5)
C18 Pd1 S1 162.13(6)
C19 Pd1 S1 128.11(7)
P1 S1 Pd1 87.19(2)
N2 P1 C12 102.12(9)
N2 P1 C6 108.71(10)
C12 P1 C6 107.22(9)
N2 P1 S1 113.77(7)
C12 P1 S1 111.60(7)
C6 P1 S1 112.73(7)
C1 N1 C5 117.00(17)
C1 N1 Pd1 127.58(14)
C5 N1 Pd1 115.22(13)
C1 N2 P1 131.37(14)
C1 N2 H2N 114.3
P1 N2 H2N 114.3
N1 C1 N2 119.91(18)
N1 C1 C2 122.35(18)
N2 C1 C2 117.74(18)
C3 C2 C1 119.14(19)
C3 C2 H2 120.4
C1 C2 H2 120.4
C2 C3 C4 119.2(2)
C2 C3 H3 120.4
C4 C3 H3 120.4
C5 C4 C3 118.3(2)
C5 C4 H4 120.9
C3 C4 H4 120.9
N1 C5 C4 124.0(2)
N1 C5 H5 118.0
C4 C5 H5 118.0
C7 C6 C11 120.19(19)
C7 C6 P1 121.22(17)
C11 C6 P1 118.49(15)
C6 C7 C8 119.2(2)
C6 C7 H7 120.4
C8 C7 H7 120.4
C9 C8 C7 120.4(2)
C9 C8 H8 119.8
C7 C8 H8 119.8
C8 C9 C10 120.5(2)
C8 C9 H9 119.8
C10 C9 H9 119.8
C9 C10 C11 119.9(2)
C9 C10 H10 120.1
C11 C10 H10 120.1
C10 C11 C6 119.9(2)
C10 C11 H11 120.1
C6 C11 H11 120.1
C17 C12 C13 119.9(2)
C17 C12 P1 121.54(16)
C13 C12 P1 118.58(16)
C14 C13 C12 119.9(2)
C14 C13 H13 120.1
C12 C13 H13 120.1
C13 C14 C15 120.2(2)
C13 C14 H14 119.9
C15 C14 H14 119.9
C16 C15 C14 120.0(2)
C16 C15 H15 120.0
C14 C15 H15 120.0
C15 C16 C17 120.2(2)
C15 C16 H16 119.9
C17 C16 H16 119.9
C12 C17 C16 119.8(2)
C12 C17 H17 120.1
C16 C17 H17 120.1
C19 C18 Pd1 71.00(12)
C19 C18 H18A 116.5
Pd1 C18 H18A 116.5
C19 C18 H18B 116.5
Pd1 C18 H18B 116.5
H18A C18 H18B 113.5
C18 C19 C20 114.9(2)
C18 C19 C21 121.3(2)
C20 C19 C21 122.6(2)
C18 C19 Pd1 70.88(12)
C20 C19 Pd1 68.67(12)
C21 C19 Pd1 119.39(15)
C19 C20 Pd1 72.55(12)
C19 C20 H20A 116.3
Pd1 C20 H20A 116.3
C19 C20 H20B 116.3
Pd1 C20 H20B 116.3
H20A C20 H20B 113.3
C19 C21 H21A 109.5
C19 C21 H21B 109.5
H21A C21 H21B 109.5
C19 C21 H21C 109.5
H21A C21 H21C 109.5
H21B C21 H21C 109.5
F4 Sb1 F6 91.82(13)
F4 Sb1 F5 89.73(11)
F6 Sb1 F5 178.20(11)
F4 Sb1 F3 178.85(12)
F6 Sb1 F3 89.25(13)
F5 Sb1 F3 89.19(11)
F4 Sb1 F2 89.18(8)
F6 Sb1 F2 88.95(8)
F5 Sb1 F2 90.15(8)
F3 Sb1 F2 90.43(9)
F4 Sb1 F1 89.65(9)
F6 Sb1 F1 90.94(8)
F5 Sb1 F1 89.99(8)
F3 Sb1 F1 90.75(10)
F2 Sb1 F1 178.82(8)

loop_
_geom_bond_atom_site_label_1
_geom_bond_atom_site_label_2
_geom_bond_distance
Pd1 C20 2.103(2)
Pd1 N1 2.1442(17)
Pd1 C18 2.152(2)
Pd1 C19 2.154(2)
Pd1 S1 2.4011(5)
S1 P1 1.9763(7)
P1 N2 1.6667(18)
P1 C12 1.794(2)
P1 C6 1.800(2)
N1 C1 1.344(3)
N1 C5 1.359(3)
N2 C1 1.391(3)
N2 H2N 0.8800
C1 C2 1.405(3)
C2 C3 1.373(3)
C2 H2 0.9500
C3 C4 1.393(3)
C3 H3 0.9500
C4 C5 1.372(3)
C4 H4 0.9500
C5 H5 0.9500
C6 C7 1.391(3)
C6 C11 1.399(3)
C7 C8 1.397(3)
C7 H7 0.9500
C8 C9 1.381(4)
C8 H8 0.9500
C9 C10 1.384(4)
C9 H9 0.9500
C10 C11 1.388(3)
C10 H10 0.9500
C11 H11 0.9500
C12 C17 1.389(3)
C12 C13 1.391(3)
C13 C14 1.385(3)
C13 H13 0.9500
C14 C15 1.386(3)
C14 H14 0.9500
C15 C16 1.379(3)
C15 H15 0.9500
C16 C17 1.391(3)
C16 H16 0.9500
C17 H17 0.9500
C18 C19 1.406(3)
C18 H18A 0.9900
C18 H18B 0.9900
C19 C20 1.414(4)
C19 C21 1.503(3)
C20 H20A 0.9900
C20 H20B 0.9900
C21 H21A 0.9800
C21 H21B 0.9800
C21 H21C 0.9800
Sb1 F4 1.8568(19)
Sb1 F6 1.8577(17)
Sb1 F5 1.8605(17)
Sb1 F3 1.867(2)
Sb1 F2 1.8765(15)
Sb1 F1 1.8822(16)

loop_
_geom_hbond_atom_site_label_D
_geom_hbond_atom_site_label_H
_geom_hbond_atom_site_label_A
_geom_hbond_distance_DH
_geom_hbond_distance_HA
_geom_hbond_distance_DA
_geom_hbond_angle_DHA
N2 H2N F1 0.88 2.05 2.869(2) 155.2

loop_
_geom_torsion_atom_site_label_1
_geom_torsion_atom_site_label_2
_geom_torsion_atom_site_label_3
_geom_torsion_atom_site_label_4
_geom_torsion
C20 Pd1 S1 P1 -129.78(8)
N1 Pd1 S1 P1 54.98(5)
C18 Pd1 S1 P1 -142.61(19)
C19 Pd1 S1 P1 -108.22(8)
Pd1 S1 P1 N2 -65.79(8)
Pd1 S1 P1 C12 179.31(7)
Pd1 S1 P1 C6 58.58(7)
C20 Pd1 N1 C1 172.9(4)
C18 Pd1 N1 C1 154.82(17)
C19 Pd1 N1 C1 131.33(17)
S1 Pd1 N1 C1 -30.59(17)
C20 Pd1 N1 C5 -12.5(5)
C18 Pd1 N1 C5 -30.49(16)
C19 Pd1 N1 C5 -53.98(19)
S1 Pd1 N1 C5 144.10(14)
C12 P1 N2 C1 159.7(2)
C6 P1 N2 C1 -87.2(2)
S1 P1 N2 C1 39.3(2)
C5 N1 C1 N2 177.07(19)
Pd1 N1 C1 N2 -8.3(3)
C5 N1 C1 C2 -2.3(3)
Pd1 N1 C1 C2 172.29(16)
P1 N2 C1 N1 11.1(3)
P1 N2 C1 C2 -169.45(17)
N1 C1 C2 C3 1.9(3)
N2 C1 C2 C3 -177.5(2)
C1 C2 C3 C4 0.2(3)
C2 C3 C4 C5 -1.7(3)
C1 N1 C5 C4 0.7(3)
Pd1 N1 C5 C4 -174.58(18)
C3 C4 C5 N1 1.3(3)
N2 P1 C6 C7 -6.1(2)
C12 P1 C6 C7 103.63(18)
S1 P1 C6 C7 -133.17(16)
N2 P1 C6 C11 177.46(16)
C12 P1 C6 C11 -72.84(18)
S1 P1 C6 C11 50.36(18)
C11 C6 C7 C8 0.8(3)
P1 C6 C7 C8 -175.62(17)
C6 C7 C8 C9 0.6(4)
C7 C8 C9 C10 -1.5(4)
C8 C9 C10 C11 1.0(4)
C9 C10 C11 C6 0.4(3)
C7 C6 C11 C10 -1.3(3)
P1 C6 C11 C10 175.24(17)
N2 P1 C12 C17 97.05(19)
C6 P1 C12 C17 -17.2(2)
S1 P1 C12 C17 -141.05(17)
N2 P1 C12 C13 -81.5(2)
C6 P1 C12 C13 164.33(19)
S1 P1 C12 C13 40.4(2)
C17 C12 C13 C14 1.1(4)
P1 C12 C13 C14 179.6(2)
C12 C13 C14 C15 -0.3(4)
C13 C14 C15 C16 -1.0(4)
C14 C15 C16 C17 1.5(4)
C13 C12 C17 C16 -0.5(4)
P1 C12 C17 C16 -179.03(18)
C15 C16 C17 C12 -0.8(4)
C20 Pd1 C18 C19 32.22(14)
N1 Pd1 C18 C19 -151.75(13)
S1 Pd1 C18 C19 46.0(3)
Pd1 C18 C19 C20 -54.14(17)
Pd1 C18 C19 C21 113.4(2)
C20 Pd1 C19 C18 -127.9(2)
N1 Pd1 C19 C18 39.39(17)
S1 Pd1 C19 C18 -163.69(10)
N1 Pd1 C19 C20 167.30(13)
C18 Pd1 C19 C20 127.9(2)
S1 Pd1 C19 C20 -35.78(16)
C20 Pd1 C19 C21 116.3(3)
N1 Pd1 C19 C21 -76.4(2)
C18 Pd1 C19 C21 -115.8(3)
S1 Pd1 C19 C21 80.5(2)
C18 C19 C20 Pd1 55.30(17)
C21 C19 C20 Pd1 -112.1(2)
N1 Pd1 C20 C19 -50.9(5)
C18 Pd1 C20 C19 -31.71(13)
S1 Pd1 C20 C19 152.51(13)
